data_2207418
loop_
_publ_author_name
'Ling Huang'
'Ding-Ben Chen'

_publ_section_title
4-{[(1<i>E</i>)-(3,5-Dibromo-2-hydroxyphenyl)methylene]amino}-1,5-dimethyl-2-phenyl-1,2-dihydro-3<i>H</i>-pyrazol-3-one
_journal_coeditor_code AC6220
_journal_issue 12
_journal_name_full 'Acta Crystallographica Section E'
_journal_page_first o4169
_journal_page_last o4170
_journal_paper_doi 10.1107/S1600536805037165
_journal_volume 61
_journal_year 2005
_chemical_formula_iupac 'C18 H15 Br2 N3 O2'
_chemical_formula_moiety 'C18 H15 Br2 N3 O2'
_chemical_formula_sum 'C18 H15 Br2 N3 O2'
_chemical_formula_weight 465.15
_chemical_melting_point 501.5(5)
_chemical_name_systematic
;
4-{[(1E)-(3,5-dibromo-2-hydroxyphenyl)methylene]amino}
-1,5-dimethyl-2-phenyl-1,2-dihydro-3H-pyrazol-3-one
;
_space_group_IT_number 14
_symmetry_cell_setting monoclinic
_symmetry_space_group_name_Hall '-P 2yn'
_symmetry_space_group_name_H-M 'P 1 21/n 1'
_atom_sites_solution_hydrogens geom
_atom_sites_solution_primary direct
_atom_sites_solution_secondary difmap
_audit_creation_method SHELXL-97
_cell_angle_alpha 90.00
_cell_angle_beta 91.725(12)
_cell_angle_gamma 90.00
_cell_formula_units_Z 4
_cell_length_a 7.092(5)
_cell_length_b 8.231(5)
_cell_length_c 30.49(2)
_cell_measurement_reflns_used 3452
_cell_measurement_temperature 293(2)
_cell_measurement_theta_max 25.27
_cell_measurement_theta_min 2.56
_cell_volume 1779(2)
_computing_cell_refinement 'SAINT (Bruker 2002)'
_computing_data_collection 'SMART (Bruker 2002)'
_computing_data_reduction 'SAINT and SHELXTL (Bruker 2002)'
_computing_molecular_graphics SHELXTL
_computing_publication_material SHELXTL
_computing_structure_refinement SHELXTL
_computing_structure_solution 'SHELXTL '
_diffrn_ambient_temperature 293(2)
_diffrn_detector_area_resol_mean 7.32
_diffrn_measured_fraction_theta_full 0.994
_diffrn_measured_fraction_theta_max 0.994
_diffrn_measurement_device_type
;
Siemens SMART CCD area detector diffractometer
;
_diffrn_measurement_method '\w and \f scans'
_diffrn_radiation_monochromator graphite
_diffrn_radiation_source 'fine-focus sealed tube'
_diffrn_radiation_type MoK\a
_diffrn_radiation_wavelength 0.71073
_diffrn_reflns_av_R_equivalents 0.0336
_diffrn_reflns_av_sigmaI/netI 0.0428
_diffrn_reflns_limit_h_max 8
_diffrn_reflns_limit_h_min -8
_diffrn_reflns_limit_k_max 9
_diffrn_reflns_limit_k_min -9
_diffrn_reflns_limit_l_max 36
_diffrn_reflns_limit_l_min -33
_diffrn_reflns_number 9143
_diffrn_reflns_theta_full 25.27
_diffrn_reflns_theta_max 25.27
_diffrn_reflns_theta_min 2.56
_diffrn_standards_decay_% 0
_diffrn_standards_interval_count 0
_diffrn_standards_number 0
_exptl_absorpt_coefficient_mu 4.573
_exptl_absorpt_correction_T_max 0.578
_exptl_absorpt_correction_T_min 0.367
_exptl_absorpt_correction_type multi-scan
_exptl_absorpt_process_details '(SADABS; Bruker 2002)'
_exptl_crystal_colour orange
_exptl_crystal_density_diffrn 1.737
_exptl_crystal_density_method 'not measured'
_exptl_crystal_description block
_exptl_crystal_F_000 920
_exptl_crystal_size_max 0.24
_exptl_crystal_size_mid 0.19
_exptl_crystal_size_min 0.12
_refine_diff_density_max 0.409
_refine_diff_density_min -0.340
_refine_ls_extinction_coef 0.0018(4)
_refine_ls_extinction_expression Fc^*^=kFc[1+0.001xFc^2^\l^3^/sin(2\q)]^-1/4^
_refine_ls_extinction_method SHELXL97
_refine_ls_goodness_of_fit_ref 1.034
_refine_ls_hydrogen_treatment mixed
_refine_ls_matrix_type full
_refine_ls_number_parameters 239
_refine_ls_number_reflns 3207
_refine_ls_number_restraints 0
_refine_ls_restrained_S_all 1.034
_refine_ls_R_factor_all 0.0421
_refine_ls_R_factor_gt 0.0317
_refine_ls_shift/su_max 0.001
_refine_ls_shift/su_mean 0.000
_refine_ls_structure_factor_coef Fsqd
_refine_ls_weighting_details 'calc w=1/[\s^2^(Fo^2^)+(0.035P)^2^+0.3014P] where P=(Fo^2^+2Fc^2^)/3'
_refine_ls_weighting_scheme calc
_refine_ls_wR_factor_gt 0.0740
_refine_ls_wR_factor_ref 0.0781
_reflns_number_gt 2631
_reflns_number_total 3224
_reflns_threshold_expression I>2\s(I)
_cod_data_source_file ac6220.cif
_cod_data_source_block I
_cod_depositor_comments
;
The following automatic conversions were performed:

'_chemical_melting_point' value '501-502 K' was changed to '501.5(5)'
- the average value was taken and precision was estimated.

Automatic conversion script
Id: cif_fix_values 1646 2011-03-28 12:23:43Z adriana 

The following automatic conversions were performed:

'_chemical_melting_point' value '501-502 K' was changed to '501.5(5)'
- the average value was taken and precision was estimated.

Automatic conversion script
Id: cif_fix_values 1715 2011-07-08 13:25:40Z adriana 
;
_cod_original_sg_symbol_H-M P21/n
_cod_database_code 2207418
_cod_database_fobs_code 2207418

loop_
_symmetry_equiv_pos_as_xyz
'x, y, z'
'-x+1/2, y+1/2, -z+1/2'
'-x, -y, -z'
'x-1/2, -y-1/2, z-1/2'

loop_
_atom_site_label
_atom_site_fract_x
_atom_site_fract_y
_atom_site_fract_z
_atom_site_U_iso_or_equiv
_atom_site_adp_type
_atom_site_calc_flag
_atom_site_refinement_flags
_atom_site_occupancy
_atom_site_type_symbol
Br1 1.06352(4) 0.03039(4) 0.590757(10) 0.04738(13) Uani d . 1 Br
Br2 0.41203(5) 0.36835(5) 0.640272(10) 0.05478(14) Uani d . 1 Br
O1 0.3302(3) 0.3650(3) 0.54230(7) 0.0459(6) Uani d . 1 O
H1A 0.3099 0.3580 0.5132 0.070 Uiso d . 1 H
O2 0.5981(3) 0.1603(3) 0.37960(7) 0.0490(6) Uani d . 1 O
N1 0.3894(3) 0.2885(3) 0.46084(7) 0.0367(6) Uani d . 1 N
N2 0.1681(3) 0.3457(3) 0.35547(8) 0.0376(6) Uani d . 1 N
N3 0.3248(3) 0.2511(3) 0.34344(7) 0.0370(6) Uani d . 1 N
C1 0.6023(4) 0.2147(4) 0.51982(9) 0.0357(7) Uani d . 1 C
C2 0.7709(4) 0.1374(4) 0.53182(10) 0.0413(8) Uani d . 1 C
H2A 0.8437 0.0899 0.5104 0.050 Uiso calc R 1 H
C3 0.8300(4) 0.1309(4) 0.57502(10) 0.0379(7) Uani d . 1 C
C4 0.7228(4) 0.1983(4) 0.60739(9) 0.0392(7) Uani d . 1 C
H4A 0.7626 0.1922 0.6367 0.047 Uiso calc R 1 H
C5 0.5559(4) 0.2750(4) 0.59562(9) 0.0371(7) Uani d . 1 C
C6 0.4920(4) 0.2867(4) 0.55238(9) 0.0349(7) Uani d . 1 C
C7 0.5433(4) 0.2178(4) 0.47414(10) 0.0413(7) Uani d . 1 C
H7A 0.6183 0.1673 0.4537 0.050 Uiso calc R 1 H
C8 0.3358(4) 0.2878(4) 0.41651(9) 0.0339(7) Uani d . 1 C
C9 0.1744(4) 0.3540(4) 0.40016(9) 0.0359(7) Uani d . 1 C
C10 0.4415(4) 0.2235(4) 0.38093(9) 0.0358(7) Uani d . 1 C
C11 0.0163(5) 0.4285(5) 0.42436(13) 0.0497(9) Uani d . 1 C
C12 -0.0105(4) 0.3141(4) 0.33117(10) 0.0466(8) Uani d . 1 C
H12A -0.1069 0.3843 0.3419 0.070 Uiso calc R 1 H
H12B -0.0467 0.2029 0.3352 0.070 Uiso calc R 1 H
H12C 0.0056 0.3347 0.3005 0.070 Uiso calc R 1 H
C13 0.3982(4) 0.2686(4) 0.30074(9) 0.0358(7) Uani d . 1 C
C14 0.3486(5) 0.3989(4) 0.27411(10) 0.0445(8) Uani d . 1 C
H14A 0.2660 0.4779 0.2839 0.053 Uiso calc R 1 H
C15 0.4230(5) 0.4103(5) 0.23299(11) 0.0590(10) Uani d . 1 C
H15A 0.3865 0.4952 0.2145 0.071 Uiso calc R 1 H
C16 0.5509(5) 0.2971(5) 0.21902(11) 0.0607(10) Uani d . 1 C
H16A 0.6029 0.3074 0.1915 0.073 Uiso calc R 1 H
C17 0.6013(5) 0.1695(5) 0.24556(11) 0.0565(10) Uani d . 1 C
H17A 0.6885 0.0937 0.2362 0.068 Uiso calc R 1 H
C18 0.5235(4) 0.1527(4) 0.28618(10) 0.0454(8) Uani d . 1 C
H18A 0.5549 0.0639 0.3038 0.054 Uiso calc R 1 H
H11A -0.016(6) 0.535(5) 0.4164(13) 0.080(14) Uiso d . 1 H
H11B 0.050(6) 0.435(5) 0.4519(14) 0.071(13) Uiso d . 1 H
H11C -0.100(8) 0.366(6) 0.4222(15) 0.121(19) Uiso d . 1 H

loop_
_atom_site_aniso_label
_atom_site_aniso_U_11
_atom_site_aniso_U_22
_atom_site_aniso_U_33
_atom_site_aniso_U_12
_atom_site_aniso_U_13
_atom_site_aniso_U_23
Br1 0.0386(2) 0.0548(2) 0.0482(2) 0.01202(15) -0.00702(14) 0.00193(15)
Br2 0.0487(2) 0.0744(3) 0.0417(2) 0.00746(17) 0.00967(15) -0.01245(17)
O1 0.0359(12) 0.0591(15) 0.0427(12) 0.0166(11) 0.0024(9) 0.0001(10)
O2 0.0338(13) 0.0727(16) 0.0405(12) 0.0226(11) 0.0010(9) 0.0024(11)
N1 0.0317(14) 0.0442(15) 0.0342(13) 0.0037(12) 0.0028(10) 0.0015(11)
N2 0.0241(13) 0.0491(16) 0.0395(14) 0.0095(11) -0.0005(10) 0.0035(12)
N3 0.0269(13) 0.0510(16) 0.0332(13) 0.0113(11) 0.0021(10) 0.0044(11)
C1 0.0347(17) 0.0395(18) 0.0330(15) 0.0067(14) 0.0033(12) 0.0005(13)
C2 0.0378(18) 0.047(2) 0.0390(17) 0.0112(15) 0.0059(13) -0.0022(14)
C3 0.0360(17) 0.0375(18) 0.0401(17) 0.0034(14) -0.0032(13) 0.0032(14)
C4 0.0414(18) 0.0425(19) 0.0333(16) 0.0005(15) -0.0039(13) 0.0008(14)
C5 0.0386(18) 0.0375(17) 0.0355(16) 0.0021(14) 0.0064(13) -0.0043(13)
C6 0.0297(16) 0.0376(17) 0.0374(16) 0.0031(13) 0.0034(12) 0.0011(13)
C7 0.0350(18) 0.054(2) 0.0348(16) 0.0084(15) 0.0056(13) -0.0030(15)
C8 0.0287(16) 0.0422(18) 0.0308(15) 0.0030(13) 0.0021(12) 0.0029(13)
C9 0.0297(16) 0.0392(18) 0.0389(17) 0.0024(13) 0.0048(13) 0.0036(13)
C10 0.0306(17) 0.0415(18) 0.0354(16) 0.0048(14) 0.0020(12) 0.0035(13)
C11 0.040(2) 0.061(3) 0.048(2) 0.0155(19) 0.0048(17) 0.0003(19)
C12 0.0308(17) 0.066(2) 0.0429(18) 0.0081(16) -0.0054(14) 0.0056(16)
C13 0.0293(16) 0.0456(18) 0.0324(15) 0.0012(14) -0.0018(12) -0.0028(13)
C14 0.0433(19) 0.051(2) 0.0390(18) 0.0032(15) 0.0023(14) 0.0014(15)
C15 0.063(3) 0.071(3) 0.0425(19) 0.002(2) 0.0061(17) 0.0111(18)
C16 0.053(2) 0.091(3) 0.0384(19) 0.004(2) 0.0112(16) -0.004(2)
C17 0.043(2) 0.082(3) 0.044(2) 0.0077(19) 0.0074(15) -0.0185(19)
C18 0.0391(19) 0.057(2) 0.0398(18) 0.0069(16) -0.0046(14) -0.0076(15)

loop_
_atom_type_symbol
_atom_type_description
_atom_type_scat_dispersion_real
_atom_type_scat_dispersion_imag
_atom_type_scat_source
C C 0.0033 0.0016 'International Tables Vol C Tables 4.2.6.8 and 6.1.1.4'
H H 0.0000 0.0000 'International Tables Vol C Tables 4.2.6.8 and 6.1.1.4'
N N 0.0061 0.0033 'International Tables Vol C Tables 4.2.6.8 and 6.1.1.4'
O O 0.0106 0.0060 'International Tables Vol C Tables 4.2.6.8 and 6.1.1.4'
Br Br -0.2901 2.4595 'International Tables Vol C Tables 4.2.6.8 and 6.1.1.4'

loop_
_geom_angle_atom_site_label_1
_geom_angle_atom_site_label_2
_geom_angle_atom_site_label_3
_geom_angle
_geom_angle_publ_flag
C6 O1 H1A 107.8 ?
C7 N1 C8 120.4(3) yes
C9 N2 N3 106.5(2) ?
C9 N2 C12 120.9(2) ?
N3 N2 C12 116.3(2) ?
C10 N3 N2 109.0(2) ?
C10 N3 C13 122.4(2) ?
N2 N3 C13 119.6(2) ?
C2 C1 C6 119.7(3) ?
C2 C1 C7 118.9(3) yes
C6 C1 C7 121.4(3) ?
C3 C2 C1 120.3(3) ?
C3 C2 H2A 119.8 ?
C1 C2 H2A 119.8 ?
C2 C3 C4 120.8(3) ?
C2 C3 Br1 119.9(2) ?
C4 C3 Br1 119.3(2) ?
C5 C4 C3 119.0(3) ?
C5 C4 H4A 120.5 ?
C3 C4 H4A 120.5 ?
C4 C5 C6 122.2(3) ?
C4 C5 Br2 118.5(2) ?
C6 C5 Br2 119.3(2) ?
O1 C6 C5 120.3(3) yes
O1 C6 C1 121.9(2) yes
C5 C6 C1 117.9(3) ?
N1 C7 C1 121.9(3) ?
N1 C7 H7A 119.0 ?
C1 C7 H7A 119.0 ?
C9 C8 N1 124.1(3) ?
C9 C8 C10 109.0(2) ?
N1 C8 C10 126.9(3) ?
C8 C9 N2 110.5(3) ?
C8 C9 C11 128.7(3) ?
N2 C9 C11 120.8(3) ?
O2 C10 N3 123.5(3) ?
O2 C10 C8 132.3(3) ?
N3 C10 C8 104.2(2) ?
C9 C11 H11A 116(3) ?
C9 C11 H11B 108(3) ?
H11A C11 H11B 105(4) ?
C9 C11 H11C 113(3) ?
H11A C11 H11C 106(4) ?
H11B C11 H11C 108(4) ?
N2 C12 H12A 109.5 ?
N2 C12 H12B 109.5 ?
H12A C12 H12B 109.5 ?
N2 C12 H12C 109.5 ?
H12A C12 H12C 109.5 ?
H12B C12 H12C 109.5 ?
C14 C13 C18 120.0(3) ?
C14 C13 N3 121.4(3) ?
C18 C13 N3 118.6(3) ?
C15 C14 C13 119.3(3) ?
C15 C14 H14A 120.4 ?
C13 C14 H14A 120.4 ?
C16 C15 C14 120.6(4) ?
C16 C15 H15A 119.7 ?
C14 C15 H15A 119.7 ?
C17 C16 C15 120.0(3) ?
C17 C16 H16A 120.0 ?
C15 C16 H16A 120.0 ?
C16 C17 C18 120.3(3) ?
C16 C17 H17A 119.8 ?
C18 C17 H17A 119.8 ?
C17 C18 C13 119.8(3) ?
C17 C18 H18A 120.1 ?
C13 C18 H18A 120.1 ?

loop_
_geom_bond_atom_site_label_1
_geom_bond_atom_site_label_2
_geom_bond_distance
_geom_bond_publ_flag
Br1 C3 1.900(3) yes
Br2 C5 1.889(3) yes
O1 C6 1.344(3) yes
O1 H1A 0.8975 ?
O2 C10 1.228(3) yes
N1 C7 1.292(4) yes
N1 C8 1.393(4) yes
N2 C9 1.363(4) ?
N2 N3 1.414(3) yes
N2 C12 1.471(4) ?
N3 C10 1.409(3) yes
N3 C13 1.424(4) ?
C1 C2 1.394(4) ?
C1 C6 1.413(4) ?
C1 C7 1.442(4) ?
C2 C3 1.371(4) ?
C2 H2A 0.9300 ?
C3 C4 1.380(4) ?
C4 C5 1.380(4) ?
C4 H4A 0.9300 ?
C5 C6 1.384(4) ?
C7 H7A 0.9300 ?
C8 C9 1.350(4) ?
C8 C10 1.438(4) ?
C9 C11 1.492(5) ?
C11 H11A 0.93(4) ?
C11 H11B 0.87(4) ?
C11 H11C 0.97(5) ?
C12 H12A 0.9600 ?
C12 H12B 0.9600 ?
C12 H12C 0.9600 ?
C13 C14 1.385(4) ?
C13 C18 1.386(4) ?
C14 C15 1.378(5) ?
C14 H14A 0.9300 ?
C15 C16 1.377(5) ?
C15 H15A 0.9300 ?
C16 C17 1.366(5) ?
C16 H16A 0.9300 ?
C17 C18 1.378(5) ?
C17 H17A 0.9300 ?
C18 H18A 0.9300 ?

loop_
_geom_hbond_atom_site_label_D
_geom_hbond_atom_site_label_H
_geom_hbond_atom_site_label_A
_geom_hbond_distance_DH
_geom_hbond_distance_HA
_geom_hbond_distance_DA
_geom_hbond_angle_DHA
_geom_hbond_publ_flag
O1 H1A N1 0.90 1.80 2.609(4) 148 yes
C7 H7A O2 0.93 2.26 2.958(4) 131 yes
C18 H18A O2 0.93 2.46 2.882(4) 108 yes

loop_
_cod_related_entry_id
_cod_related_entry_database
_cod_related_entry_code
1 ChemSpider 22902315
